data_7011152
loop_
_publ_author_name
'Michael M. Bishop'
'Leonard F. Lindoy'
'Brian W. Skelton'
'Allan H. White'

_publ_section_title
;
 Modification of supramolecular motifs: some effects of incorporation
 of metal complexes into supramolecular arrays
;
_journal_issue 3
_journal_name_full 'J. Chem. Soc., Dalton Trans.'
_journal_page_first 377
_journal_page_last 382
_journal_paper_doi 10.1039/b108070a
_journal_year 2002
_chemical_formula_sum 'C26 H23 N11 O2'
_chemical_formula_weight 521.55
_space_group_IT_number 4
_symmetry_cell_setting monoclinic
_symmetry_space_group_name_Hall 'P 2yb'
_symmetry_space_group_name_H-M 'P 1 21 1'
_audit_creation_date 01-06-27
_audit_creation_method Xtal3.6
_cell_angle_alpha 90.00000
_cell_angle_beta 94.446(3)
_cell_angle_gamma 90.00000
_cell_formula_units_Z 2
_cell_length_a 11.089(2)
_cell_length_b 8.694(2)
_cell_length_c 12.364(2)
_cell_measurement_reflns_used 3455
_cell_measurement_temperature 153
_cell_measurement_theta_max 22.1
_cell_measurement_theta_min 2.9
_cell_volume 1188.4(4)
_computing_cell_refinement 'Siemens SAINT (Siemens, 1995)'
_computing_data_collection 'Siemens SMART (Siemens, 1995)'
_computing_data_reduction xtal
_computing_molecular_graphics xtal
_computing_publication_material 'xtal BONDLA CIFIO'
_computing_structure_refinement 'xtal CRYLSQ'
_computing_structure_solution xtal
_diffrn_ambient_temperature 153
_diffrn_measurement_device_type
;
Bruker SMART CCD diffractometer
;
_diffrn_measurement_method '\w scans'
_diffrn_radiation_detector 'CCD area detector'
_diffrn_radiation_monochromator graphite
_diffrn_radiation_source 'sealed tube'
_diffrn_radiation_type 'Mo K\a'
_diffrn_radiation_wavelength .71073
_diffrn_reflns_av_R_equivalents .042
_diffrn_reflns_av_sigmaI/netI .064
_diffrn_reflns_limit_h_max 14
_diffrn_reflns_limit_h_min -15
_diffrn_reflns_limit_k_max 11
_diffrn_reflns_limit_k_min 0
_diffrn_reflns_limit_l_max 16
_diffrn_reflns_limit_l_min 0
_diffrn_reflns_number 13514
_diffrn_reflns_theta_max 29.17
_diffrn_reflns_theta_min 1.65
_diffrn_standards_decay_% 0
_exptl_absorpt_coefficient_mu .1
_exptl_absorpt_correction_T_max .93
_exptl_absorpt_correction_T_min .62
_exptl_absorpt_correction_type multi-scan
_exptl_absorpt_process_details
;
SADABS; Sheldrick, 1996
;
_exptl_crystal_colour colourless
_exptl_crystal_density_diffrn 1.457
_exptl_crystal_description plate
_exptl_crystal_F_000 544
_exptl_crystal_size_max .50
_exptl_crystal_size_mid .28
_exptl_crystal_size_min .08
_refine_diff_density_max .251
_refine_diff_density_min -.26
_refine_ls_goodness_of_fit_all 1.251
_refine_ls_goodness_of_fit_ref 1.362
_refine_ls_hydrogen_treatment refall
_refine_ls_matrix_type full
_refine_ls_number_constraints 0
_refine_ls_number_parameters 443
_refine_ls_number_reflns 2530
_refine_ls_number_restraints 0
_refine_ls_R_factor_all .06
_refine_ls_R_factor_gt .042
_refine_ls_shift/su_max .005
_refine_ls_shift/su_mean .001
_refine_ls_structure_factor_coef F
_refine_ls_weighting_scheme calc
_refine_ls_wR_factor_all .046
_refine_ls_wR_factor_ref .044
_reflns_d_resolution_high .729
_reflns_d_resolution_low 12.296
_reflns_Friedel_coverage 0
_reflns_limit_h_max 15
_reflns_limit_h_min 0
_reflns_limit_k_max 11
_reflns_limit_k_min 0
_reflns_limit_l_max 16
_reflns_limit_l_min -16
_reflns_number_gt 2530
_reflns_number_total 3204
_reflns_threshold_expression 'F    > 4.00 sig(F   )'
_cod_data_source_file b108070a.txt
_cod_data_source_block phtha
_cod_original_sg_symbol_Hall p_2yb
_cod_original_sg_symbol_H-M P_1_21_1
_cod_database_code 7011152

loop_
_symmetry_equiv_pos_as_xyz
+x,+y,+z
-x,1/2+y,-z

loop_
_atom_site_label
_atom_site_fract_x
_atom_site_fract_y
_atom_site_fract_z
_atom_site_U_iso_or_equiv
_atom_site_adp_type
_atom_site_calc_flag
_atom_site_calc_attached_atom
_atom_site_occupancy
_atom_site_disorder_assembly
_atom_site_disorder_group
C11 .2085(2) .5000(5) .1998(2) .0203(14) Uani ? ? 1.00000 ? ?
N12 .2350(2) .4437(5) .29958(18) .0224(12) Uani ? ? 1.00000 ? ?
C13 .2772(2) .2969(5) .3015(2) .0231(15) Uani ? ? 1.00000 ? ?
N13 .2999(3) .2320(5) .3997(2) .0299(15) Uani ? ? 1.00000 ? ?
N14 .2970(2) .2117(5) .21470(18) .0243(13) Uani ? ? 1.00000 ? ?
C15 .2664(2) .2791(5) .1194(2) .0233(15) Uani ? ? 1.00000 ? ?
N15 .2785(3) .2005(5) .0289(2) .0316(15) Uani ? ? 1.00000 ? ?
N16 .2206(2) .4244(5) .10705(19) .0233(12) Uani ? ? 1.00000 ? ?
C11' .1584(2) .6591(5) .1895(2) .0226(15) Uani ? ? 1.00000 ? ?
C12' .1626(3) .7587(5) .2783(3) .0286(16) Uani ? ? 1.00000 ? ?
C13' .1162(3) .9067(5) .2669(3) .0320(17) Uani ? ? 1.00000 ? ?
C14' .0647(3) .9566(5) .1685(3) .0301(17) Uani ? ? 1.00000 ? ?
C15' .0581(3) .8591(6) .0800(3) .0351(18) Uani ? ? 1.00000 ? ?
C16' .1054(3) .7116(5) .0903(2) .0297(17) Uani ? ? 1.00000 ? ?
C21 .1915(2) .2890(5) .6993(2) .0210(14) Uani ? ? 1.00000 ? ?
N22 .2185(2) .3461(5) .79853(18) .0221(12) Uani ? ? 1.00000 ? ?
C23 .2615(2) .4925(5) .8012(2) .0221(15) Uani ? ? 1.00000 ? ?
N23 .2864(3) .5584(4) .8972(2) .0298(15) Uani ? ? 1.00000 ? ?
N24 .2808(2) .5760(5) .71249(18) .0244(13) Uani ? ? 1.00000 ? ?
C25 .2526(3) .5072(5) .6172(2) .0243(15) Uani ? ? 1.00000 ? ?
N25 .2719(3) .5844(5) .5266(2) .0315(15) Uani ? ? 1.00000 ? ?
N26 .2059(2) .3635(5) .60552(18) .0228(12) Uani ? ? 1.00000 ? ?
C21' .1416(2) .1305(5) .6900(2) .0215(14) Uani ? ? 1.00000 ? ?
C22' .1349(3) .0378(5) .7808(2) .0254(16) Uani ? ? 1.00000 ? ?
C23' .0909(3) -.1121(5) .7705(3) .0294(16) Uani ? ? 1.00000 ? ?
C24' .0525(3) -.1694(5) .6691(3) .0292(17) Uani ? ? 1.00000 ? ?
C25' .0558(3) -.0773(5) .5784(3) .0317(17) Uani ? ? 1.00000 ? ?
C26' .1005(3) .0723(5) .5887(2) .0270(16) Uani ? ? 1.00000 ? ?
C31 .4232(2) .9349(5) .8235(2) .0270(15) Uani ? ? 1.00000 ? ?
O31 .4061(2) .8791(4) .91167(16) .0360(12) Uani ? ? 1.00000 ? ?
N32 .3961(2) .8627(4) .72471(19) .0265(13) Uani ? ? 1.00000 ? ?
C33 .4114(2) .9600(5) .6387(2) .0247(15) Uani ? ? 1.00000 ? ?
O33 .38471(18) .9280(4) .54322(15) .0303(11) Uani ? ? 1.00000 ? ?
C33a .4623(2) 1.1063(5) .6863(2) .0233(14) Uani ? ? 1.00000 ? ?
C34 .4943(2) 1.2410(5) .6378(3) .0290(15) Uani ? ? 1.00000 ? ?
C35 .5353(3) 1.3601(5) .7062(3) .0327(17) Uani ? ? 1.00000 ? ?
C36 .5447(3) 1.3438(5) .8183(3) .0333(17) Uani ? ? 1.00000 ? ?
C37 .5127(3) 1.2069(5) .8667(3) .0297(16) Uani ? ? 1.00000 ? ?
C37a .4709(2) 1.0888(5) .7986(2) .0242(14) Uani ? ? 1.00000 ? ?
H13a .326(3) .133(4) .402(3) .042(10) Uiso ? ? 1.00000 ? ?
H13b .282(3) .280(4) .457(3) .024(8) Uiso ? ? 1.00000 ? ?
H15a .308(3) .105(5) .034(3) .055(12) Uiso ? ? 1.00000 ? ?
H15b .256(3) .243(4) -.033(3) .033(10) Uiso ? ? 1.00000 ? ?
H12' .201(2) .722(3) .347(2) .018(7) Uiso ? ? 1.00000 ? ?
H13' .120(2) .970(4) .330(2) .023(8) Uiso ? ? 1.00000 ? ?
H14' .033(3) 1.061(4) .160(3) .045(10) Uiso ? ? 1.00000 ? ?
H15' .023(3) .895(4) .005(3) .038(9) Uiso ? ? 1.00000 ? ?
H16' .100(2) .648(3) .027(2) .022(8) Uiso ? ? 1.00000 ? ?
H23a .310(3) .657(4) .902(3) .042(10) Uiso ? ? 1.00000 ? ?
H23b .266(3) .517(4) .962(3) .041(10) Uiso ? ? 1.00000 ? ?
H25a .308(3) .674(5) .532(3) .054(12) Uiso ? ? 1.00000 ? ?
H25b .254(3) .548(5) .464(3) .049(12) Uiso ? ? 1.00000 ? ?
H22' .159(3) .082(3) .855(2) .025(8) Uiso ? ? 1.00000 ? ?
H23' .086(2) -.173(4) .837(2) .030(8) Uiso ? ? 1.00000 ? ?
H24' .024(3) -.277(4) .667(2) .035(9) Uiso ? ? 1.00000 ? ?
H25' .030(2) -.116(3) .509(3) .027(9) Uiso ? ? 1.00000 ? ?
H26' .106(2) .133(3) .519(2) .025(8) Uiso ? ? 1.00000 ? ?
H32 .355(4) .771(5) .723(3) .072(13) Uiso ? ? 1.00000 ? ?
H34 .485(2) 1.259(3) .562(2) .021(7) Uiso ? ? 1.00000 ? ?
H35 .554(3) 1.448(4) .671(3) .040(9) Uiso ? ? 1.00000 ? ?
H36 .566(3) 1.430(5) .867(3) .056(11) Uiso ? ? 1.00000 ? ?
H37 .519(3) 1.20(2) .948(2) .035(9) Uiso ? ? 1.00000 ? ?

loop_
_atom_site_aniso_label
_atom_site_aniso_U_11
_atom_site_aniso_U_22
_atom_site_aniso_U_33
_atom_site_aniso_U_12
_atom_site_aniso_U_13
_atom_site_aniso_U_23
C11 .0211(14) .0222(15) .0179(16) -.0055(11) .0023(11) .0023(12)
N12 .0266(12) .0217(13) .0187(13) -.0015(11) .0005(9) -.0002(10)
C13 .0238(14) .0242(16) .0211(17) -.0031(11) .0009(11) .0000(12)
N13 .0467(16) .0257(15) .0173(15) .0066(12) .0024(12) -.0014(12)
N14 .0332(13) .0236(13) .0160(13) .0012(10) .0018(10) -.0008(10)
C15 .0243(14) .0243(15) .0212(17) -.0027(12) .0020(12) .0003(12)
N15 .0487(17) .0272(16) .0187(15) .0067(13) .0016(12) .0003(13)
N16 .0296(12) .0234(13) .0169(13) -.0006(10) .0011(9) .0005(11)
C11' .0219(14) .0248(15) .0214(16) -.0032(12) .0035(11) .0016(12)
C12' .0356(17) .0291(17) .0201(17) -.0011(13) -.0040(13) .0022(13)
C13' .0395(18) .0267(16) .0299(18) -.0003(13) .0019(14) -.0069(14)
C14' .0326(17) .0260(17) .032(2) .0045(13) .0026(13) .0050(14)
C15' .043(2) .0360(19) .0255(18) .0113(16) .0008(14) .0084(16)
C16' .0391(18) .0307(18) .0191(16) .0048(14) .0011(13) -.0025(14)
C21 .0219(13) .0202(15) .0208(16) .0029(11) .0016(11) .0003(12)
N22 .0269(13) .0209(12) .0186(13) .0008(10) .0013(9) -.0005(11)
C23 .0279(15) .0206(15) .0178(16) .0023(11) .0011(11) .0003(12)
N23 .0498(17) .0230(15) .0169(14) -.0041(12) .0033(12) -.0000(12)
N24 .0356(14) .0206(13) .0171(13) .0023(10) .0018(10) -.0010(10)
C25 .0321(16) .0204(15) .0201(17) .0019(12) .0006(12) .0005(12)
N25 .0563(19) .0239(14) .0141(15) -.0042(14) .0008(12) .0009(12)
N26 .0290(13) .0208(12) .0182(13) .0013(10) -.0007(9) .0000(11)
C21' .0211(14) .0204(14) .0231(17) .0032(11) .0028(11) -.0015(12)
C22' .0294(16) .0270(16) .0196(17) -.0020(12) .0005(12) -.0003(12)
C23' .0362(17) .0266(17) .0257(17) -.0042(13) .0035(13) .0017(14)
C24' .0294(16) .0247(17) .034(2) -.0044(13) .0054(13) -.0011(14)
C25' .0341(17) .0319(17) .0284(19) -.0081(15) -.0014(13) -.0052(16)
C26' .0312(16) .0282(17) .0214(17) -.0032(13) .0008(12) -.0007(14)
C31 .0298(16) .0265(16) .0239(16) .0022(13) -.0030(12) .0032(13)
O31 .0525(13) .0327(12) .0222(11) -.0048(10) -.0016(9) .0064(10)
N32 .0368(14) .0221(12) .0209(13) -.0016(11) .0039(10) .0001(10)
C33 .0241(14) .0262(15) .0245(17) .0046(11) .0070(11) -.0008(13)
O33 .0398(12) .0302(11) .0211(11) .0015(9) .0040(9) -.0035(9)
C33a .0202(14) .0266(15) .0233(16) .0027(11) .0025(11) -.0016(12)
C34 .0262(15) .0335(16) .0278(17) -.0009(12) .0047(12) .0044(14)
C35 .0302(17) .0281(16) .040(2) -.0052(13) .0028(13) .0051(15)
C36 .0303(16) .0320(17) .038(2) -.0037(14) .0029(14) -.0073(16)
C37 .0293(16) .0345(17) .0248(16) -.0017(13) -.0013(13) -.0042(14)
C37a .0205(14) .0279(14) .0240(16) .0018(11) -.0004(11) .0012(12)

loop_
_atom_type_symbol
_atom_type_description
_atom_type_oxidation_number
_atom_type_number_in_cell
_atom_type_scat_dispersion_real
_atom_type_scat_dispersion_imag
_atom_type_scat_source
C ? 0 52 .002 .002 'Int Tables Vol IV Tables 2.2B and 2.3.1'
H ? 0 46 0 0 'Int Tables Vol IV Tables 2.2B and 2.3.1'
N ? 0 22 .004 .003 'Int Tables Vol IV Tables 2.2B and 2.3.1'
O ? 0 4 .008 .006 'Int Tables Vol IV Tables 2.2B and 2.3.1'

loop_
_diffrn_attenuator_code
_diffrn_attenuator_scale
? ?

loop_
_geom_angle_atom_site_label_1
_geom_angle_atom_site_label_2
_geom_angle_atom_site_label_3
_geom_angle_site_symmetry_1
_geom_angle_site_symmetry_2
_geom_angle_site_symmetry_3
_geom_angle
_geom_angle_publ_flag
N12 C11 N16 . . . 125.5(4) ?
N12 C11 C11' . . . 118.1(3) ?
N16 C11 C11' . . . 116.3(3) ?
C11 N12 C13 . . . 114.2(3) ?
N12 C13 N13 . . . 116.7(3) ?
N12 C13 N14 . . . 125.8(3) ?
N13 C13 N14 . . . 117.5(4) ?
C13 N13 H13a . . . 117(2) ?
C13 N13 H13b . . . 120(2) ?
H13a N13 H13b . . . 122(3) ?
C13 N14 C15 . . . 114.7(4) ?
N14 C15 N15 . . . 118.9(4) ?
N14 C15 N16 . . . 124.8(3) ?
N15 C15 N16 . . . 116.3(3) ?
C15 N15 H15a . . . 118(2) ?
C15 N15 H15b . . . 119(2) ?
H15a N15 H15b . . . 123(3) ?
C11 N16 C15 . . . 114.8(3) ?
C11 C11' C12' . . . 121.2(3) ?
C11 C11' C16' . . . 120.5(3) ?
C12' C11' C16' . . . 118.3(4) ?
C11' C12' C13' . . . 120.4(3) ?
C11' C12' H12' . . . 117.6(17) ?
C13' C12' H12' . . . 122.0(17) ?
C12' C13' C14' . . . 120.6(3) ?
C12' C13' H13' . . . 117.0(17) ?
C14' C13' H13' . . . 122.5(18) ?
C13' C14' C15' . . . 120.0(4) ?
C13' C14' H14' . . . 121(2) ?
C15' C14' H14' . . . 119(2) ?
C14' C15' C16' . . . 119.8(3) ?
C14' C15' H15' . . . 121.4(19) ?
C16' C15' H15' . . . 118.7(19) ?
C11' C16' C15' . . . 120.9(3) ?
C11' C16' H16' . . . 121.7(18) ?
C15' C16' H16' . . . 117.4(17) ?
N22 C21 N26 . . . 125.3(4) ?
N22 C21 C21' . . . 118.1(3) ?
N26 C21 C21' . . . 116.5(3) ?
C21 N22 C23 . . . 115.1(3) ?
N22 C23 N23 . . . 118.3(3) ?
N22 C23 N24 . . . 124.2(3) ?
N23 C23 N24 . . . 117.4(4) ?
C23 N23 H23a . . . 121(2) ?
C23 N23 H23b . . . 124(2) ?
H23a N23 H23b . . . 113(3) ?
C23 N24 C25 . . . 115.9(4) ?
N24 C25 N25 . . . 118.2(4) ?
N24 C25 N26 . . . 124.6(3) ?
N25 C25 N26 . . . 117.2(3) ?
C25 N25 H25a . . . 119(2) ?
C25 N25 H25b . . . 123(3) ?
H25a N25 H25b . . . 119(4) ?
C21 N26 C25 . . . 114.9(3) ?
C21 C21' C22' . . . 121.2(3) ?
C21 C21' C26' . . . 120.0(3) ?
C22' C21' C26' . . . 118.7(4) ?
C21' C22' C23' . . . 120.6(3) ?
C21' C22' H22' . . . 118.9(18) ?
C23' C22' H22' . . . 120.4(17) ?
C22' C23' C24' . . . 120.0(3) ?
C22' C23' H23' . . . 118.3(18) ?
C24' C23' H23' . . . 121.7(18) ?
C23' C24' C25' . . . 120.1(4) ?
C23' C24' H24' . . . 116.4(17) ?
C25' C24' H24' . . . 123.5(17) ?
C24' C25' C26' . . . 119.9(3) ?
C24' C25' H25' . . . 120(2) ?
C26' C25' H25' . . . 119.9(19) ?
C21' C26' C25' . . . 120.7(3) ?
C21' C26' H26' . . . 122.5(17) ?
C25' C26' H26' . . . 116.8(17) ?
O31 C31 N32 . . . 124.7(4) ?
O31 C31 C37a . . . 128.9(3) ?
N32 C31 C37a . . . 106.4(3) ?
C31 N32 C33 . . . 111.8(3) ?
C31 N32 H32 . . . 119(2) ?
C33 N32 H32 . . . 127(2) ?
N32 C33 O33 . . . 124.6(4) ?
N32 C33 C33a . . . 106.4(3) ?
O33 C33 C33a . . . 128.9(3) ?
C33 C33a C34 . . . 130.9(3) ?
C33 C33a C37a . . . 107.2(3) ?
C34 C33a C37a . . . 121.9(3) ?
C33a C34 C35 . . . 116.9(3) ?
C33a C34 H34 . . . 124.3(17) ?
C35 C34 H34 . . . 118.7(17) ?
C34 C35 C36 . . . 121.8(4) ?
C34 C35 H35 . . . 115(2) ?
C36 C35 H35 . . . 124(2) ?
C35 C36 C37 . . . 121.0(4) ?
C35 C36 H36 . . . 122(2) ?
C37 C36 H36 . . . 117(2) ?
C36 C37 C37a . . . 117.2(3) ?
C36 C37 H37 . . . 117(9) ?
C37a C37 H37 . . . 125(9) ?
C31 C37a C33a . . . 107.9(3) ?
C31 C37a C37 . . . 130.6(3) ?
C33a C37a C37 . . . 121.3(4) ?

loop_
_geom_bond_atom_site_label_1
_geom_bond_atom_site_label_2
_geom_bond_site_symmetry_1
_geom_bond_site_symmetry_2
_geom_bond_distance
_geom_bond_publ_flag
C11 N12 . . 1.338(4) ?
C11 N16 . . 1.338(4) ?
C11 C11' . . 1.492(6) ?
N12 C13 . . 1.359(6) ?
C13 N13 . . 1.345(4) ?
C13 N14 . . 1.336(4) ?
N13 H13a . . .91(4) ?
N13 H13b . . .85(3) ?
N14 C15 . . 1.336(4) ?
C15 N15 . . 1.327(5) ?
C15 N16 . . 1.366(6) ?
N15 H15a . . .90(4) ?
N15 H15b . . .87(3) ?
C11' C12' . . 1.397(5) ?
C11' C16' . . 1.395(4) ?
C12' C13' . . 1.388(6) ?
C12' H12' . . .97(3) ?
C13' C14' . . 1.374(5) ?
C13' H13' . . .96(3) ?
C14' C15' . . 1.381(5) ?
C14' H14' . . .98(4) ?
C15' C16' . . 1.388(6) ?
C15' H15' . . 1.03(3) ?
C16' H16' . . .95(3) ?
C21 N22 . . 1.336(4) ?
C21 N26 . . 1.349(4) ?
C21 C21' . . 1.486(6) ?
N22 C23 . . 1.358(6) ?
C23 N23 . . 1.327(4) ?
C23 N24 . . 1.346(4) ?
N23 H23a . . .90(4) ?
N23 H23b . . .92(4) ?
N24 C25 . . 1.336(4) ?
C25 N25 . . 1.337(5) ?
C25 N26 . . 1.356(6) ?
N25 H25a . . .88(4) ?
N25 H25b . . .85(4) ?
C21' C22' . . 1.389(5) ?
C21' C26' . . 1.394(4) ?
C22' C23' . . 1.393(6) ?
C22' H22' . . 1.01(3) ?
C23' C24' . . 1.386(5) ?
C23' H23' . . .98(3) ?
C24' C25' . . 1.381(5) ?
C24' H24' . . .99(3) ?
C25' C26' . . 1.394(6) ?
C25' H25' . . .94(3) ?
C26' H26' . . 1.01(3) ?
C31 O31 . . 1.221(4) ?
C31 N32 . . 1.386(4) ?
C31 C37a . . 1.480(6) ?
N32 C33 . . 1.380(5) ?
N32 H32 . . .92(4) ?
C33 O33 . . 1.226(4) ?
C33 C33a . . 1.494(5) ?
C33a C34 . . 1.376(6) ?
C33a C37a . . 1.392(4) ?
C34 C35 . . 1.391(6) ?
C34 H34 . . .95(3) ?
C35 C36 . . 1.389(5) ?
C35 H35 . . .91(4) ?
C36 C37 . . 1.391(6) ?
C36 H36 . . .98(4) ?
C37 C37a . . 1.384(5) ?
C37 H37 . . 1.00(3) ?

loop_
_geom_hbond_atom_site_label_D
_geom_hbond_atom_site_label_H
_geom_hbond_atom_site_label_A
_geom_hbond_site_symmetry_D
_geom_hbond_site_symmetry_H
_geom_hbond_site_symmetry_A
_geom_hbond_distance_DH
_geom_hbond_distance_HA
_geom_hbond_distance_DA
_geom_hbond_angle_DHA
_geom_hbond_publ_flag
? ? ? ? ? ? ? ? ? ? ?

loop_
_geom_torsion_atom_site_label_1
_geom_torsion_atom_site_label_2
_geom_torsion_atom_site_label_3
_geom_torsion_atom_site_label_4
_geom_torsion_site_symmetry_1
_geom_torsion_site_symmetry_2
_geom_torsion_site_symmetry_3
_geom_torsion_site_symmetry_4
_geom_torsion
_geom_torsion_publ_flag
? ? ? ? ? ? ? ? ? ?

loop_
_cod_related_entry_id
_cod_related_entry_database
_cod_related_entry_code
1 ChemSpider 21147243
